data_2007761
loop_
_publ_author_name
'Paix\~ao, J. A.'
'Pereira Silva, P. S.'
'Matos Beja, A.'
'Ramos Silva, M.'
'Alte da Veiga, L.'

_publ_section_title
;
 1,3-Diphenylguanidinium Trifluoroacetate
;
_journal_issue 10
_journal_name_full 'Acta Crystallographica Section C'
_journal_page_first 1484
_journal_page_last 1486
_journal_paper_doi 10.1107/S0108270198005095
_journal_volume 54
_journal_year 1998
_chemical_formula_iupac 'C13 H14 N3 1+, C2 F3 O2 1-'
_chemical_formula_moiety 'C13 H14 N3 1+, C2 F3 O2 1-'
_chemical_formula_sum 'C15 H14 F3 N3 O2'
_chemical_formula_weight 325.29
_chemical_name_systematic
;
 N,N'-diphenylguanidinium trifluoroacetate
;
_space_group_IT_number 14
_symmetry_cell_setting monoclinic
_symmetry_space_group_name_Hall '-P 2ybc'
_symmetry_space_group_name_H-M 'P 1 21/c 1'
_audit_creation_method SHELXL-97
_cell_angle_alpha 90.00
_cell_angle_beta 110.14(2)
_cell_angle_gamma 90.00
_cell_formula_units_Z 4
_cell_length_a 10.153(2)
_cell_length_b 13.824(3)
_cell_length_c 11.673(3)
_cell_measurement_reflns_used 25
_cell_measurement_temperature 293(2)
_cell_measurement_theta_max 15.85
_cell_measurement_theta_min 8.11
_cell_volume 1538.2(6)
_computing_cell_refinement 'CAD-4 Software'
_computing_data_collection 'CAD-4 Software (Enraf-Nonius, 1989)'
_computing_data_reduction 'SDP-Plus (Frenz, 1985)'
_computing_molecular_graphics 'ORTEPII (Johnson, 1976)'
_computing_publication_material SHELXL97
_computing_structure_refinement 'SHELXL97 (Sheldrick, 1997)'
_computing_structure_solution 'SHELXS97 (Sheldrick, 1997)'
_diffrn_ambient_temperature 293(2)
_diffrn_measured_fraction_theta_full 0.953
_diffrn_measured_fraction_theta_max 0.953
_diffrn_measurement_device_type 'Enraf-Nonius CAD-4'
_diffrn_measurement_method 'profile data from \w-2\q'
_diffrn_radiation_monochromator graphite
_diffrn_radiation_source 'fine-focus sealed tube'
_diffrn_radiation_type MoK\a
_diffrn_radiation_wavelength 0.71073
_diffrn_reflns_av_R_equivalents 0.054
_diffrn_reflns_av_sigmaI/netI 0.062
_diffrn_reflns_limit_h_max 12
_diffrn_reflns_limit_h_min -11
_diffrn_reflns_limit_k_max 16
_diffrn_reflns_limit_k_min 0
_diffrn_reflns_limit_l_max 13
_diffrn_reflns_limit_l_min -13
_diffrn_reflns_number 4821
_diffrn_reflns_theta_full 24.97
_diffrn_reflns_theta_max 25
_diffrn_reflns_theta_min 3.48
_diffrn_standards_decay_% 1.5
_diffrn_standards_interval_time 180
_diffrn_standards_number 3
_exptl_absorpt_coefficient_mu 0.120
_exptl_absorpt_correction_type none
_exptl_crystal_colour 'clear, colourless'
_exptl_crystal_density_diffrn 1.405
_exptl_crystal_density_method 'not measured'
_exptl_crystal_description prism
_exptl_crystal_F_000 672
_exptl_crystal_size_max 0.41
_exptl_crystal_size_mid 0.18
_exptl_crystal_size_min 0.13
_refine_diff_density_max 0.270
_refine_diff_density_min -0.204
_refine_ls_extinction_coef 0.0131(17)
_refine_ls_extinction_method SHELXL97
_refine_ls_goodness_of_fit_ref 0.987
_refine_ls_hydrogen_treatment 'H atoms: see below'
_refine_ls_matrix_type full
_refine_ls_number_parameters 209
_refine_ls_number_reflns 2684
_refine_ls_number_restraints 0
_refine_ls_restrained_S_all 0.987
_refine_ls_R_factor_all 0.103
_refine_ls_R_factor_gt 0.039
_refine_ls_shift/su_max 0.000
_refine_ls_shift/su_mean 0.000
_refine_ls_structure_factor_coef Fsqd
_refine_ls_weighting_details 'w = 1/[\s^2^(Fo^2^)+(0.0463P)^2^+0.4856P] where P = (Fo^2^+2Fc^2^)/3'
_refine_ls_weighting_scheme calc
_refine_ls_wR_factor_ref 0.123
_reflns_number_gt 1529
_reflns_number_total 2684
_reflns_threshold_expression I>2\s(I)
_cod_data_source_file sk1182.cif
_cod_data_source_block sk1182
_cod_depositor_comments
;
The following automatic conversions were performed:

'_refine_ls_weighting_scheme' value 'calc w =
1/[\s^2^(Fo^2^)+(0.0463P)^2^+0.4856P] where P = (Fo^2^+2Fc^2^)/3' was
changed to 'calc'. New tag '_refine_ls_weighting_details' was
created. The value of the new tag was set to 'w =
1/[\s^2^(Fo^2^)+(0.0463P)^2^+0.4856P] where P = (Fo^2^+2Fc^2^)/3'.

Automatic conversion script
Id: cif_fix_values 3143 2015-03-26 13:38:13Z robertas 
;
_cod_original_sg_symbol_H-M 'P 21/c'
_cod_database_code 2007761

loop_
_symmetry_equiv_pos_as_xyz
'x, y, z'
'-x, y+1/2, -z+1/2'
'-x, -y, -z'
'x, -y-1/2, z-1/2'

loop_
_atom_site_label
_atom_site_fract_x
_atom_site_fract_y
_atom_site_fract_z
_atom_site_U_iso_or_equiv
_atom_site_adp_type
_atom_site_calc_flag
_atom_site_refinement_flags
_atom_site_occupancy
_atom_site_disorder_assembly
_atom_site_disorder_group
_atom_site_type_symbol
F1 0.7131(2) 0.05691(13) -0.03435(15) 0.0907(6) Uani d . 1 . . F
F2 0.87526(18) 0.03915(13) 0.1379(2) 0.0978(7) Uani d . 1 . . F
F3 0.7053(2) 0.13344(10) 0.12019(16) 0.0803(6) Uani d . 1 . . F
O1 0.6531(2) -0.03246(12) 0.22135(15) 0.0689(6) Uani d . 1 . . O
O2 0.61413(18) -0.09869(11) 0.03860(14) 0.0506(5) Uani d . 1 . . O
C14 0.7378(3) 0.04879(18) 0.0839(2) 0.0548(7) Uani d . 1 . . C
C15 0.6600(3) -0.03505(16) 0.1174(2) 0.0455(6) Uani d . 1 . . C
N1 0.4892(2) 0.23259(14) 0.37764(17) 0.0511(5) Uani d . 1 . . N
H1 0.4676 0.2856 0.4055 0.061 Uiso calc R 1 . . H
N2 0.4337(2) 0.12651(14) 0.21466(17) 0.0508(6) Uani d . 1 . . N
H2A 0.4948 0.0857 0.2576 0.061 Uiso calc R 1 . . H
H2B 0.3846 0.1132 0.1402 0.061 Uiso calc R 1 . . H
N3 0.3221(2) 0.27435(14) 0.19828(17) 0.0510(5) Uani d . 1 . . N
H3B 0.3246 0.3303 0.2312 0.061 Uiso calc R 1 . . H
C1 0.4154(2) 0.20940(16) 0.2629(2) 0.0429(6) Uani d . 1 . . C
C2 0.6012(3) 0.17704(16) 0.4583(2) 0.0457(6) Uani d . 1 . . C
C3 0.5918(3) 0.1457(2) 0.5668(3) 0.0736(9) Uani d . 1 . . C
H3 0.5113 0.1579 0.5854 0.088 Uiso calc R 1 . . H
C4 0.7031(5) 0.0957(3) 0.6486(3) 0.0945(12) Uani d . 1 . . C
H4 0.6973 0.0742 0.7222 0.113 Uiso calc R 1 . . H
C5 0.8210(5) 0.0781(2) 0.6213(4) 0.0952(13) Uani d . 1 . . C
H5 0.8958 0.0449 0.6763 0.114 Uiso calc R 1 . . H
C6 0.8291(4) 0.1090(3) 0.5144(4) 0.0938(12) Uani d . 1 . . C
H6 0.9095 0.0964 0.4960 0.113 Uiso calc R 1 . . H
C7 0.7206(3) 0.1587(2) 0.4324(3) 0.0702(8) Uani d . 1 . . C
H7 0.7279 0.1800 0.3593 0.084 Uiso calc R 1 . . H
C8 0.2192(2) 0.26099(17) 0.0808(2) 0.0453(6) Uani d . 1 . . C
C9 0.1320(3) 0.18201(19) 0.0526(2) 0.0566(7) Uani d . 1 . . C
H9 0.1396 0.1347 0.1112 0.068 Uiso calc R 1 . . H
C10 0.0327(3) 0.1728(2) -0.0628(3) 0.0675(8) Uani d . 1 . . C
H10 -0.0256 0.1189 -0.0821 0.081 Uiso calc R 1 . . H
C11 0.0203(3) 0.2427(2) -0.1486(3) 0.0772(9) Uani d . 1 . . C
H11 -0.0462 0.2363 -0.2263 0.093 Uiso calc R 1 . . H
C12 0.1056(3) 0.3219(2) -0.1198(3) 0.0790(10) Uani d . 1 . . C
H12 0.0968 0.3696 -0.1782 0.095 Uiso calc R 1 . . H
C13 0.2045(3) 0.3317(2) -0.0055(2) 0.0618(8) Uani d . 1 . . C
H13 0.2615 0.3863 0.0135 0.074 Uiso calc R 1 . . H

loop_
_atom_site_aniso_label
_atom_site_aniso_U_11
_atom_site_aniso_U_22
_atom_site_aniso_U_33
_atom_site_aniso_U_12
_atom_site_aniso_U_13
_atom_site_aniso_U_23
F1 0.1301(17) 0.0899(13) 0.0578(10) -0.0410(11) 0.0398(11) 0.0004(9)
F2 0.0588(11) 0.0830(13) 0.1322(17) -0.0100(9) 0.0080(11) 0.0038(11)
F3 0.1102(14) 0.0395(9) 0.0947(13) -0.0049(9) 0.0396(11) -0.0018(8)
O1 0.1192(17) 0.0484(10) 0.0382(10) -0.0024(10) 0.0260(10) -0.0004(8)
O2 0.0660(12) 0.0436(9) 0.0409(9) -0.0089(8) 0.0166(8) -0.0051(8)
C14 0.0604(18) 0.0455(15) 0.0500(15) -0.0047(12) 0.0079(13) -0.0013(12)
C15 0.0568(15) 0.0376(13) 0.0360(13) 0.0019(11) 0.0083(11) 0.0013(11)
N1 0.0605(13) 0.0474(12) 0.0362(10) 0.0107(10) 0.0048(10) -0.0105(9)
N2 0.0635(14) 0.0445(12) 0.0355(10) 0.0068(10) 0.0053(10) -0.0059(9)
N3 0.0623(13) 0.0426(11) 0.0387(11) 0.0080(10) 0.0052(10) -0.0062(9)
C1 0.0493(14) 0.0430(13) 0.0344(12) -0.0024(11) 0.0120(11) -0.0042(11)
C2 0.0527(15) 0.0416(12) 0.0354(13) -0.0012(12) 0.0058(11) -0.0079(11)
C3 0.075(2) 0.090(2) 0.0482(16) -0.0055(17) 0.0119(15) 0.0087(15)
C4 0.118(3) 0.086(2) 0.0516(19) -0.016(2) -0.006(2) 0.0185(17)
C5 0.101(3) 0.062(2) 0.080(3) 0.018(2) -0.024(2) -0.0061(18)
C6 0.064(2) 0.108(3) 0.087(3) 0.0252(19) -0.0033(19) -0.017(2)
C7 0.066(2) 0.084(2) 0.0543(17) 0.0076(16) 0.0121(15) -0.0045(15)
C8 0.0469(14) 0.0475(14) 0.0374(13) 0.0064(11) 0.0094(11) -0.0046(11)
C9 0.0614(17) 0.0583(16) 0.0480(15) -0.0008(14) 0.0162(14) -0.0003(13)
C10 0.0571(17) 0.0671(18) 0.0663(19) -0.0089(14) 0.0059(15) -0.0169(16)
C11 0.076(2) 0.080(2) 0.0531(17) 0.0039(18) -0.0071(16) -0.0060(16)
C12 0.091(2) 0.073(2) 0.0522(17) 0.0043(18) -0.0018(17) 0.0144(15)
C13 0.0633(18) 0.0549(15) 0.0540(16) -0.0005(13) 0.0032(14) 0.0032(13)

loop_
_atom_type_symbol
_atom_type_description
_atom_type_scat_dispersion_real
_atom_type_scat_dispersion_imag
_atom_type_scat_source
F F 0.0171 0.0103 'International Tables Vol C Tables 4.2.6.8 and 6.1.1.4'
O O 0.0106 0.0060 'International Tables Vol C Tables 4.2.6.8 and 6.1.1.4'
N N 0.0061 0.0033 'International Tables Vol C Tables 4.2.6.8 and 6.1.1.4'
C C 0.0033 0.0016 'International Tables Vol C Tables 4.2.6.8 and 6.1.1.4'
H H 0.0000 0.0000 'International Tables Vol C Tables 4.2.6.8 and 6.1.1.4'

loop_
_geom_angle_atom_site_label_1
_geom_angle_atom_site_label_2
_geom_angle_atom_site_label_3
_geom_angle
_geom_angle_publ_flag
F1 C14 F3 106.3(2) ?
F1 C14 F2 107.2(2) ?
F3 C14 F2 105.9(2) ?
F1 C14 C15 113.8(2) ?
F3 C14 C15 112.4(2) ?
F2 C14 C15 110.8(2) ?
O1 C15 O2 127.8(2) ?
O1 C15 C14 115.9(2) ?
O2 C15 C14 116.3(2) ?
C1 N1 C2 125.5(2) ?
C1 N1 H1 117.3 ?
C2 N1 H1 117.3 ?
C1 N2 H2A 120.0 ?
C1 N2 H2B 120.0 ?
H2A N2 H2B 120.0 ?
C1 N3 C8 126.96(19) ?
C1 N3 H3B 116.5 ?
C8 N3 H3B 116.5 ?
N2 C1 N1 121.8(2) yes
N2 C1 N3 121.3(2) yes
N1 C1 N3 116.9(2) yes
C7 C2 C3 119.5(3) ?
C7 C2 N1 121.3(2) ?
C3 C2 N1 119.1(3) yes
C2 C3 C4 119.6(3) ?
C2 C3 H3 120.2 ?
C4 C3 H3 120.2 ?
C5 C4 C3 120.0(3) ?
C5 C4 H4 120.0 ?
C3 C4 H4 120.0 ?
C6 C5 C4 119.9(3) ?
C6 C5 H5 120.0 ?
C4 C5 H5 120.0 ?
C5 C6 C7 121.0(4) ?
C5 C6 H6 119.5 ?
C7 C6 H6 119.5 ?
C6 C7 C2 119.9(3) ?
C6 C7 H7 120.0 ?
C2 C7 H7 120.0 ?
C9 C8 C13 119.5(2) ?
C9 C8 N3 122.3(2) yes
C13 C8 N3 118.2(2) yes
C8 C9 C10 120.0(3) ?
C8 C9 H9 120.0 ?
C10 C9 H9 120.0 ?
C11 C10 C9 120.2(3) ?
C11 C10 H10 119.9 ?
C9 C10 H10 119.9 ?
C10 C11 C12 119.8(3) ?
C10 C11 H11 120.1 ?
C12 C11 H11 120.1 ?
C11 C12 C13 120.6(3) ?
C11 C12 H12 119.7 ?
C13 C12 H12 119.7 ?
C12 C13 C8 120.0(3) ?
C12 C13 H13 120.0 ?
C8 C13 H13 120.0 ?

loop_
_geom_bond_atom_site_label_1
_geom_bond_atom_site_label_2
_geom_bond_site_symmetry_2
_geom_bond_distance
_geom_bond_publ_flag
F1 C14 . 1.320(3) ?
F2 C14 . 1.325(3) ?
F3 C14 . 1.324(3) ?
O1 C15 . 1.240(3) yes
O2 C15 . 1.242(3) yes
C14 C15 . 1.528(3) ?
N1 C1 . 1.329(3) yes
N1 C2 . 1.425(3) yes
N1 H1 . 0.8600 ?
N2 C1 . 1.318(3) yes
N2 H2A . 0.8600 ?
N2 H2B . 0.8600 ?
N3 C1 . 1.334(3) yes
N3 C8 . 1.421(3) yes
N3 H3B . 0.8600 ?
C2 C7 . 1.370(4) ?
C2 C3 . 1.373(4) ?
C3 C4 . 1.387(5) ?
C3 H3 . 0.9300 ?
C4 C5 . 1.363(5) ?
C4 H4 . 0.9300 ?
C5 C6 . 1.348(5) ?
C5 H5 . 0.9300 ?
C6 C7 . 1.369(4) ?
C6 H6 . 0.9300 ?
C7 H7 . 0.9300 ?
C8 C9 . 1.373(3) ?
C8 C13 . 1.375(3) ?
C9 C10 . 1.383(4) ?
C9 H9 . 0.9300 ?
C10 C11 . 1.364(4) ?
C10 H10 . 0.9300 ?
C11 C12 . 1.365(4) ?
C11 H11 . 0.9300 ?
C12 C13 . 1.373(4) ?
C12 H12 . 0.9300 ?
C13 H13 . 0.9300 ?

loop_
_geom_hbond_atom_site_label_D
_geom_hbond_atom_site_label_H
_geom_hbond_atom_site_label_A
_geom_hbond_site_symmetry_A
_geom_hbond_distance_DH
_geom_hbond_distance_HA
_geom_hbond_distance_DA
_geom_hbond_angle_DHA
N1 H1 O2 2_655 0.86 2.01 2.864(3) 170.9
N2 H2A O1 . 0.86 2.43 3.111(3) 136.6
N2 H2B O2 3_655 0.86 2.10 2.852(3) 145.5
N3 H3B O1 2_655 0.86 1.97 2.813(3) 167.3

loop_
_cod_related_entry_id
_cod_related_entry_database
_cod_related_entry_code
1 ChemSpider 21136823
